data_7121805
loop_
_publ_author_name
'Boteju, Kasuni C.'
'Wan, Suchen'
'Venkatesh, Amrit'
'Ellern, Arkady'
'Rossini, Aaron J.'
'Sadow, Aaron D.'

_publ_section_title
;
 Rare earth arylsilazido compounds with inequivalent secondary
 interactions.
;
_journal_issue 53
_journal_name_full 'Chemical communications (Cambridge, England)'
_journal_page_first 7318
_journal_page_last 7321
_journal_paper_doi 10.1039/c8cc03186j
_journal_volume 54
_journal_year 2018
_chemical_formula_moiety 'C42 H72 N3 Si3 Y'
_chemical_formula_sum 'C42 H72 N3 Si3 Y'
_chemical_formula_weight 792.20
_space_group_crystal_system monoclinic
_space_group_IT_number 14
_space_group_name_Hall '-P 2ybc'
_space_group_name_H-M_alt 'P 1 21/c 1'
_symmetry_space_group_name_Hall '-P 2ybc'
_symmetry_space_group_name_H-M 'P 1 21/c 1'
_atom_sites_solution_hydrogens geom
_atom_sites_solution_primary direct
_atom_sites_solution_secondary difmap
_audit_update_record
;
2018-04-18 deposited with the CCDC.
2018-06-04 downloaded from the CCDC.
;
_cell_angle_alpha 90
_cell_angle_beta 90.412(2)
_cell_angle_gamma 90
_cell_formula_units_Z 8
_cell_length_a 12.5095(3)
_cell_length_b 20.2927(5)
_cell_length_c 36.0731(9)
_cell_measurement_reflns_used 9312
_cell_measurement_temperature 173.(2)
_cell_measurement_theta_max 68.0937
_cell_measurement_theta_min 4.2735
_cell_volume 9157.0(4)
_computing_cell_refinement 'SAINT V8.38A (Bruker AXS Inc., 2017)'
_computing_data_collection 'APEX3 Suite (Bruker AXS Inc. , 2017)'
_computing_data_reduction 'SAINT V8.38A (Bruker AXS Inc., 2017)'
_computing_molecular_graphics 'shelXle (C.B. Huebschle, rev 833)'
_computing_structure_refinement 'SHELXL-2016/6 (Sheldrick, 2016)'
_computing_structure_solution 'XT, VERSION 2014/5'
_diffrn_ambient_temperature 173.(2)
_diffrn_detector_area_resol_mean 8.3333
_diffrn_measured_fraction_theta_full 0.956
_diffrn_measured_fraction_theta_max 0.956
_diffrn_measurement_device_type 'Bruker D8 VENTURE diffractometer'
_diffrn_measurement_method
;
calculated with 99% coverage BRUKER QUINN strategy.
\w and \f scans, narrow frame width
;
_diffrn_radiation_monochromator 'multilayer mirror'
_diffrn_radiation_type 'Cu K\a'
_diffrn_radiation_wavelength 1.54178
_diffrn_reflns_av_R_equivalents 0.0492
_diffrn_reflns_av_unetI/netI 0.0226
_diffrn_reflns_limit_h_max 15
_diffrn_reflns_limit_h_min -14
_diffrn_reflns_limit_k_max 24
_diffrn_reflns_limit_k_min -23
_diffrn_reflns_limit_l_max 43
_diffrn_reflns_limit_l_min -43
_diffrn_reflns_number 199881
_diffrn_reflns_theta_full 68.87
_diffrn_reflns_theta_max 68.87
_diffrn_reflns_theta_min 2.45
_diffrn_source 'microfocus sealed tube'
_diffrn_source_type 'sealed tube'
_exptl_absorpt_coefficient_mu 2.757
_exptl_absorpt_correction_T_max 0.87
_exptl_absorpt_correction_T_min 0.64
_exptl_absorpt_correction_type multi-scan
_exptl_absorpt_process_details
;

SADABS (Spek A. L., 2015) was used for an absorption correction and scalling
of observed data
;
_exptl_crystal_colour colourless
_exptl_crystal_density_diffrn 1.149
_exptl_crystal_density_method 'not measured'
_exptl_crystal_description block
_exptl_crystal_F_000 3408
_exptl_crystal_size_max 0.180
_exptl_crystal_size_mid 0.100
_exptl_crystal_size_min 0.050
_refine_diff_density_max 0.699
_refine_diff_density_min -0.876
_refine_ls_extinction_method none
_refine_ls_goodness_of_fit_ref 1.287
_refine_ls_hydrogen_treatment mixed
_refine_ls_matrix_type full
_refine_ls_number_parameters 916
_refine_ls_number_reflns 16242
_refine_ls_number_restraints 0
_refine_ls_restrained_S_all 1.287
_refine_ls_R_factor_all 0.0546
_refine_ls_R_factor_gt 0.0531
_refine_ls_shift/su_max 0.001
_refine_ls_shift/su_mean 0.000
_refine_ls_structure_factor_coef Fsqd
_refine_ls_weighting_details 'w=1/[\s^2^(Fo^2^)+33.9984P] where P=(Fo^2^+2Fc^2^)/3'
_refine_ls_weighting_scheme calc
_refine_ls_wR_factor_gt 0.1215
_refine_ls_wR_factor_ref 0.1221
_reflns_number_gt 15675
_reflns_number_total 16242
_reflns_threshold_expression 'I > 2\s(I)'
_cod_data_source_file c8cc03186j2.cif
_cod_data_source_block YNSiHMe2Dipp
_cod_depositor_comments
;
The following automatic conversions were performed:

'_exptl_absorpt_correction_type' value 'Multi-Scan' changed to
'multi-scan' according to
/home/data/users/saulius/crontab/automatic-downloads/rss-feeds/RSC/lib/dictionaries/cif_core.dic
dictionary named 'cif_core.dic' version 2.4.2 from 2011-04-26.

Automatic conversion script
Id: cif_fix_values 4973 2017-02-22 13:04:09Z antanas 

 Adding full bibliography for 7121802--7121805.cif.
;
_cod_database_code 7121805

loop_
_space_group_symop_operation_xyz
'x, y, z'
'-x, y+1/2, -z+1/2'
'-x, -y, -z'
'x, -y-1/2, z-1/2'

loop_
_atom_site_type_symbol
_atom_site_label
_atom_site_fract_x
_atom_site_fract_y
_atom_site_fract_z
_atom_site_U_iso_or_equiv
_atom_site_adp_type
_atom_site_calc_flag
_atom_site_refinement_flags_adp
_atom_site_refinement_flags_posn
_atom_site_occupancy
Y Y1 0.28313(3) 0.73516(2) 0.49358(2) 0.01737(8) Uani d . . 1
Y Y2 0.78822(3) 0.69804(2) 0.74176(2) 0.01735(8) Uani d . . 1
C C1 0.0936(4) 0.6226(3) 0.40731(13) 0.0450(13) Uani d . . 1
H H1A 0.123906 0.599402 0.385987 0.067 Uiso calc U R 1
H H1B 0.027458 0.600671 0.414885 0.067 Uiso calc U R 1
H H1C 0.078062 0.668318 0.400448 0.067 Uiso calc U R 1
C C2 0.2513(5) 0.5380(2) 0.44877(15) 0.0478(13) Uani d . . 1
H H2A 0.268038 0.522771 0.423698 0.072 Uiso calc U R 1
H H2B 0.317082 0.539767 0.463664 0.072 Uiso calc U R 1
H H2C 0.200731 0.507448 0.46026 0.072 Uiso calc U R 1
C C3 0.0652(3) 0.64618(19) 0.50907(11) 0.0198(8) Uani d . . 1
C C4 -0.0316(3) 0.6823(2) 0.50413(13) 0.0279(9) Uani d . . 1
C C5 -0.0457(3) 0.7320(2) 0.47316(14) 0.0327(10) Uani d . . 1
H H5A 0.019227 0.729438 0.457214 0.039 Uiso calc U R 1
C C6 -0.1428(4) 0.7155(3) 0.44858(17) 0.0497(14) Uani d . . 1
H H6A -0.149559 0.74857 0.428893 0.075 Uiso calc U R 1
H H6B -0.133196 0.67185 0.437496 0.075 Uiso calc U R 1
H H6C -0.207651 0.715644 0.463666 0.075 Uiso calc U R 1
C C7 -0.0533(4) 0.8026(2) 0.48777(16) 0.0455(13) Uani d . . 1
H H7A -0.062377 0.833081 0.466898 0.068 Uiso calc U R 1
H H7B -0.114777 0.806345 0.50434 0.068 Uiso calc U R 1
H H7C 0.01226 0.813676 0.501422 0.068 Uiso calc U R 1
C C8 -0.1152(3) 0.6727(2) 0.52866(14) 0.0355(11) Uani d . . 1
H H8A -0.179065 0.697454 0.525553 0.043 Uiso calc U R 1
C C9 -0.1078(4) 0.6281(2) 0.55744(14) 0.0391(11) Uani d . . 1
H H9A -0.165561 0.622722 0.574114 0.047 Uiso calc U R 1
C C10 -0.0155(4) 0.5915(2) 0.56177(13) 0.0341(10) Uani d . . 1
H H10A -0.010958 0.56046 0.581442 0.041 Uiso calc U R 1
C C11 0.0712(3) 0.5988(2) 0.53795(11) 0.0252(9) Uani d . . 1
C C12 0.1685(3) 0.5560(2) 0.54379(12) 0.0280(9) Uani d . . 1
H H12A 0.221998 0.568575 0.524598 0.034 Uiso calc U R 1
C C13 0.2214(4) 0.5657(3) 0.58175(14) 0.0480(13) Uani d . . 1
H H13A 0.283787 0.536737 0.583931 0.072 Uiso calc U R 1
H H13B 0.244181 0.61172 0.584361 0.072 Uiso calc U R 1
H H13C 0.170188 0.555016 0.601271 0.072 Uiso calc U R 1
C C14 0.1413(4) 0.4830(2) 0.53782(17) 0.0461(13) Uani d . . 1
H H14A 0.205643 0.456249 0.541764 0.069 Uiso calc U R 1
H H14B 0.086148 0.46957 0.555426 0.069 Uiso calc U R 1
H H14C 0.114841 0.476527 0.512442 0.069 Uiso calc U R 1
C C15 0.1022(4) 0.7536(2) 0.59077(13) 0.0350(11) Uani d . . 1
H H15A 0.117085 0.730033 0.613941 0.052 Uiso calc U R 1
H H15B 0.05773 0.792283 0.595954 0.052 Uiso calc U R 1
H H15C 0.064261 0.724373 0.57353 0.052 Uiso calc U R 1
C C16 0.3325(4) 0.8016(3) 0.60554(13) 0.0399(11) Uani d . . 1
H H16A 0.322556 0.773359 0.627285 0.06 Uiso calc U R 1
H H16B 0.404148 0.794527 0.59546 0.06 Uiso calc U R 1
H H16C 0.324595 0.847869 0.612773 0.06 Uiso calc U R 1
C C17 0.2075(3) 0.88936(19) 0.51949(11) 0.0216(8) Uani d . . 1
C C18 0.1579(3) 0.9359(2) 0.54345(12) 0.0267(9) Uani d . . 1
C C19 0.1338(4) 0.9230(2) 0.58384(13) 0.0334(10) Uani d . . 1
H H19A 0.15691 0.876886 0.589464 0.04 Uiso calc U R 1
C C20 0.1971(6) 0.9687(3) 0.60943(16) 0.0595(17) Uani d . . 1
H H20A 0.17937 0.958929 0.635278 0.089 Uiso calc U R 1
H H20B 0.273752 0.961844 0.605609 0.089 Uiso calc U R 1
H H20C 0.178734 1.014581 0.603844 0.089 Uiso calc U R 1
C C21 0.0127(5) 0.9273(3) 0.59182(17) 0.0569(16) Uani d . . 1
H H21A 0.000221 0.918685 0.618172 0.085 Uiso calc U R 1
H H21B -0.013458 0.97142 0.585494 0.085 Uiso calc U R 1
H H21C -0.025504 0.894415 0.57685 0.085 Uiso calc U R 1
C C22 0.1308(4) 0.9981(2) 0.52965(13) 0.0329(10) Uani d . . 1
H H22A 0.096479 1.028397 0.545714 0.04 Uiso calc U R 1
C C23 0.1514(4) 1.0173(2) 0.49401(14) 0.0342(10) Uani d . . 1
H H23A 0.129179 1.059276 0.485234 0.041 Uiso calc U R 1
C C24 0.2054(3) 0.9740(2) 0.47106(13) 0.0295(9) Uani d . . 1
H H24A 0.222875 0.987359 0.446594 0.035 Uiso calc U R 1
C C25 0.2346(3) 0.91140(19) 0.48315(11) 0.0241(9) Uani d . . 1
C C26 0.2117(4) 0.8193(2) 0.43785(12) 0.0299(10) Uani d . . 1
H H26A 0.161495 0.802498 0.456294 0.045 Uiso calc U R 1
H H26B 0.249945 0.782337 0.426536 0.045 Uiso calc U R 1
H H26C 0.172348 0.843514 0.418617 0.045 Uiso calc U R 1
C C27 0.2929(3) 0.8660(2) 0.45692(11) 0.0246(9) Uani d . . 1
H H27A 0.345(3) 0.840(2) 0.4745(11) 0.015(10) Uiso d . . 1
C C28 0.3620(4) 0.9000(2) 0.42776(13) 0.0358(11) Uani d . . 1
H H28A 0.396261 0.866596 0.412211 0.054 Uiso calc U R 1
H H28B 0.31696 0.928478 0.412259 0.054 Uiso calc U R 1
H H28C 0.416986 0.926589 0.440146 0.054 Uiso calc U R 1
C C29 0.5553(4) 0.6654(3) 0.55622(14) 0.0471(13) Uani d . . 1
H H29A 0.566394 0.621496 0.566889 0.071 Uiso calc U R 1
H H29B 0.624455 0.687413 0.553331 0.071 Uiso calc U R 1
H H29C 0.509969 0.691475 0.572712 0.071 Uiso calc U R 1
C C30 0.5559(5) 0.5883(3) 0.48601(16) 0.0491(14) Uani d . . 1
H H30A 0.566506 0.551743 0.503389 0.074 Uiso calc U R 1
H H30B 0.511342 0.573573 0.465154 0.074 Uiso calc U R 1
H H30C 0.625383 0.6031 0.476766 0.074 Uiso calc U R 1
C C31 0.5344(3) 0.7695(2) 0.46722(11) 0.0211(8) Uani d . . 1
C C32 0.5611(3) 0.7566(2) 0.42982(11) 0.0248(9) Uani d . . 1
C C33 0.5189(3) 0.6967(2) 0.40896(11) 0.0296(9) Uani d . . 1
H H33A 0.47187 0.671474 0.426174 0.036 Uiso calc U R 1
C C34 0.4509(4) 0.7169(3) 0.37494(13) 0.0412(12) Uani d . . 1
H H34A 0.425081 0.677282 0.362187 0.062 Uiso calc U R 1
H H34B 0.389729 0.743261 0.38308 0.062 Uiso calc U R 1
H H34C 0.494624 0.743008 0.357945 0.062 Uiso calc U R 1
C C35 0.6097(4) 0.6511(3) 0.39700(14) 0.0408(12) Uani d . . 1
H H35A 0.579911 0.613155 0.383682 0.061 Uiso calc U R 1
H H35B 0.658406 0.675173 0.380703 0.061 Uiso calc U R 1
H H35C 0.64899 0.635752 0.418964 0.061 Uiso calc U R 1
C C36 0.6281(3) 0.8004(2) 0.41129(12) 0.0327(10) Uani d . . 1
H H36A 0.646098 0.791979 0.3862 0.039 Uiso calc U R 1
C C37 0.6686(4) 0.8556(2) 0.42849(13) 0.0365(11) Uani d . . 1
H H37A 0.713388 0.885018 0.415271 0.044 Uiso calc U R 1
C C38 0.6438(4) 0.8679(2) 0.46508(13) 0.0336(10) Uani d . . 1
H H38A 0.672611 0.905883 0.476907 0.04 Uiso calc U R 1
C C39 0.5774(3) 0.8259(2) 0.48503(11) 0.0248(9) Uani d . . 1
C C40 0.5537(3) 0.8428(2) 0.52531(12) 0.0284(9) Uani d . . 1
H H40A 0.501095 0.809851 0.534732 0.034 Uiso calc U R 1
C C41 0.6560(4) 0.8372(3) 0.54919(13) 0.0398(11) Uani d . . 1
H H41A 0.63942 0.848208 0.574976 0.06 Uiso calc U R 1
H H41B 0.683482 0.792057 0.547939 0.06 Uiso calc U R 1
H H41C 0.710076 0.867823 0.539852 0.06 Uiso calc U R 1
C C42 0.5046(4) 0.9120(2) 0.53012(14) 0.0397(11) Uani d . . 1
H H42A 0.491095 0.920134 0.556455 0.06 Uiso calc U R 1
H H42B 0.554315 0.945278 0.520731 0.06 Uiso calc U R 1
H H42C 0.437101 0.914581 0.516223 0.06 Uiso calc U R 1
C C43 0.6083(4) 0.7426(2) 0.64702(13) 0.0356(11) Uani d . . 1
H H43A 0.622477 0.725828 0.622072 0.053 Uiso calc U R 1
H H43B 0.571287 0.708798 0.661457 0.053 Uiso calc U R 1
H H43C 0.563257 0.782074 0.645275 0.053 Uiso calc U R 1
C C44 0.8379(4) 0.7936(3) 0.63642(13) 0.0441(13) Uani d . . 1
H H44A 0.82657 0.771547 0.612552 0.066 Uiso calc U R 1
H H44B 0.83041 0.841356 0.633157 0.066 Uiso calc U R 1
H H44C 0.909773 0.783575 0.645773 0.066 Uiso calc U R 1
C C45 0.7155(3) 0.85787(19) 0.72857(11) 0.0215(8) Uani d . . 1
C C46 0.6646(3) 0.9096(2) 0.70884(13) 0.0292(9) Uani d . . 1
C C47 0.6367(4) 0.9068(2) 0.66793(13) 0.0352(11) Uani d . . 1
H H47A 0.663656 0.863622 0.658423 0.042 Uiso calc U R 1
C C48 0.6930(6) 0.9605(3) 0.64606(16) 0.069(2) Uani d . . 1
H H48A 0.672956 0.95702 0.61982 0.104 Uiso calc U R 1
H H48B 0.671754 1.003766 0.655544 0.104 Uiso calc U R 1
H H48C 0.770552 0.955262 0.648729 0.104 Uiso calc U R 1
C C49 0.5157(5) 0.9077(3) 0.66107(19) 0.0618(18) Uani d . . 1
H H49A 0.501297 0.90586 0.634352 0.093 Uiso calc U R 1
H H49B 0.483001 0.869617 0.673194 0.093 Uiso calc U R 1
H H49C 0.485531 0.94839 0.671271 0.093 Uiso calc U R 1
C C50 0.6372(4) 0.9677(2) 0.72727(15) 0.0416(12) Uani d . . 1
H H50A 0.601715 1.001521 0.71376 0.05 Uiso calc U R 1
C C51 0.6595(4) 0.9778(3) 0.76413(16) 0.0474(13) Uani d . . 1
H H51A 0.638121 1.017272 0.776088 0.057 Uiso calc U R 1
C C52 0.7134(4) 0.9295(2) 0.78340(13) 0.0362(11) Uani d . . 1
H H52A 0.731363 0.936688 0.808711 0.043 Uiso calc U R 1
C C53 0.7422(3) 0.8704(2) 0.76657(12) 0.0256(9) Uani d . . 1
C C54 0.8006(3) 0.8184(2) 0.78860(12) 0.0262(9) Uani d . . 1
H H54A 0.842(4) 0.800(2) 0.7707(14) 0.037(13) Uiso d . . 1
C C55 0.7226(4) 0.7675(2) 0.80367(12) 0.0330(10) Uani d . . 1
H H55A 0.761963 0.734159 0.817897 0.05 Uiso calc U R 1
H H55B 0.670754 0.789328 0.819807 0.05 Uiso calc U R 1
H H55C 0.684753 0.746267 0.782994 0.05 Uiso calc U R 1
C C56 0.8709(4) 0.8448(2) 0.82058(13) 0.0354(10) Uani d . . 1
H H56A 0.905651 0.807851 0.833314 0.053 Uiso calc U R 1
H H56B 0.925447 0.874446 0.810614 0.053 Uiso calc U R 1
H H56C 0.82614 0.868978 0.838164 0.053 Uiso calc U R 1
C C57 0.7087(5) 0.4888(2) 0.77500(15) 0.0459(13) Uani d . . 1
H H57A 0.724424 0.4682 0.799005 0.069 Uiso calc U R 1
H H57B 0.645261 0.468053 0.763957 0.069 Uiso calc U R 1
H H57C 0.769776 0.482945 0.758473 0.069 Uiso calc U R 1
C C58 0.5966(4) 0.5891(2) 0.82342(12) 0.0364(11) Uani d . . 1
H H58A 0.621889 0.559933 0.843275 0.055 Uiso calc U R 1
H H58B 0.600021 0.634968 0.831866 0.055 Uiso calc U R 1
H H58C 0.522614 0.577906 0.816935 0.055 Uiso calc U R 1
C C59 0.5647(3) 0.61894(18) 0.71955(11) 0.0191(8) Uani d . . 1
C C60 0.4695(3) 0.6559(2) 0.72576(12) 0.0260(9) Uani d . . 1
C C61 0.4555(3) 0.6970(2) 0.76036(13) 0.0295(9) Uani d . . 1
H H61A 0.519497 0.689303 0.776556 0.035 Uiso calc U R 1
C C62 0.4505(4) 0.7710(2) 0.75204(16) 0.0415(12) Uani d . . 1
H H62A 0.441375 0.795467 0.775231 0.062 Uiso calc U R 1
H H62B 0.516953 0.784884 0.740124 0.062 Uiso calc U R 1
H H62C 0.389886 0.780059 0.735427 0.062 Uiso calc U R 1
C C63 0.3569(4) 0.6752(3) 0.78220(15) 0.0432(12) Uani d . . 1
H H63A 0.349872 0.702682 0.804404 0.065 Uiso calc U R 1
H H63B 0.292857 0.680169 0.766621 0.065 Uiso calc U R 1
H H63C 0.36485 0.628992 0.789518 0.065 Uiso calc U R 1
C C64 0.3877(4) 0.6540(2) 0.69983(13) 0.0344(10) Uani d . . 1
H H64A 0.325307 0.679522 0.704062 0.041 Uiso calc U R 1
C C65 0.3934(4) 0.6168(2) 0.66825(13) 0.0389(11) Uani d . . 1
H H65A 0.33617 0.616595 0.650777 0.047 Uiso calc U R 1
C C66 0.4842(4) 0.5793(2) 0.66234(13) 0.0348(10) Uani d . . 1
H H66A 0.488295 0.553171 0.640561 0.042 Uiso calc U R 1
C C67 0.5698(3) 0.5788(2) 0.68719(11) 0.0267(9) Uani d . . 1
C C68 0.6650(4) 0.5355(2) 0.67922(13) 0.0346(10) Uani d . . 1
H H68A 0.715834 0.539902 0.700594 0.042 Uiso calc U R 1
C C69 0.7241(5) 0.5575(3) 0.64427(14) 0.0502(14) Uani d . . 1
H H69A 0.785198 0.528295 0.640042 0.075 Uiso calc U R 1
H H69B 0.675378 0.555461 0.622906 0.075 Uiso calc U R 1
H H69C 0.749551 0.602833 0.647513 0.075 Uiso calc U R 1
C C70 0.6336(5) 0.4630(3) 0.67635(19) 0.0614(17) Uani d . . 1
H H70A 0.697289 0.436473 0.671175 0.092 Uiso calc U R 1
H H70B 0.602123 0.448584 0.699793 0.092 Uiso calc U R 1
H H70C 0.581346 0.457292 0.656242 0.092 Uiso calc U R 1
C C71 1.0410(5) 0.5425(3) 0.74442(17) 0.0540(15) Uani d . . 1
H H71A 1.050941 0.509336 0.724991 0.081 Uiso calc U R 1
H H71B 1.109603 0.551088 0.756803 0.081 Uiso calc U R 1
H H71C 0.98951 0.526149 0.762586 0.081 Uiso calc U R 1
C C72 1.0632(5) 0.6346(3) 0.67952(15) 0.0510(14) Uani d . . 1
H H72A 1.071894 0.592757 0.666309 0.076 Uiso calc U R 1
H H72B 1.022812 0.665475 0.66394 0.076 Uiso calc U R 1
H H72C 1.133759 0.653216 0.685202 0.076 Uiso calc U R 1
C C73 1.0397(3) 0.72349(19) 0.77217(11) 0.0202(8) Uani d . . 1
C C74 1.0603(3) 0.8064(2) 0.71819(12) 0.0270(9) Uani d . . 1
H H74A 1.008261 0.775126 0.706547 0.032 Uiso calc U R 1
C C75 1.1608(4) 0.8076(2) 0.69430(13) 0.0363(11) Uani d . . 1
H H75A 1.142365 0.823345 0.669373 0.054 Uiso calc U R 1
H H75B 1.213788 0.837248 0.705517 0.054 Uiso calc U R 1
H H75C 1.190638 0.763078 0.692699 0.054 Uiso calc U R 1
C C76 1.0092(4) 0.8755(2) 0.71820(13) 0.0323(10) Uani d . . 1
H H76A 0.99494 0.889379 0.692613 0.048 Uiso calc U R 1
H H76B 0.941912 0.874217 0.731943 0.048 Uiso calc U R 1
H H76C 1.058155 0.906924 0.730056 0.048 Uiso calc U R 1
C C77 1.0843(3) 0.7822(2) 0.75751(11) 0.0233(8) Uani d . . 1
C C78 1.1541(3) 0.8195(2) 0.77949(12) 0.0289(9) Uani d . . 1
H H78A 1.185644 0.858051 0.769389 0.035 Uiso calc U R 1
C C79 1.1782(4) 0.8018(2) 0.81554(13) 0.0333(10) Uani d . . 1
H H79A 1.224549 0.828242 0.830245 0.04 Uiso calc U R 1
C C80 1.1341(3) 0.7451(2) 0.82989(12) 0.0302(10) Uani d . . 1
H H80A 1.150913 0.732821 0.854664 0.036 Uiso calc U R 1
C C81 1.0652(3) 0.7052(2) 0.80900(11) 0.0249(9) Uani d . . 1
C C82 1.0212(4) 0.6433(2) 0.82682(12) 0.0314(10) Uani d . . 1
H H82A 0.972858 0.621466 0.808355 0.038 Uiso calc U R 1
C C83 0.9546(4) 0.6593(3) 0.86131(14) 0.0455(13) Uani d . . 1
H H83A 0.927499 0.618302 0.872092 0.068 Uiso calc U R 1
H H83B 0.999532 0.682164 0.87959 0.068 Uiso calc U R 1
H H83C 0.894379 0.687624 0.854247 0.068 Uiso calc U R 1
C C84 1.1101(4) 0.5946(3) 0.83672(15) 0.0447(12) Uani d . . 1
H H84A 1.078978 0.555327 0.848153 0.067 Uiso calc U R 1
H H84B 1.148271 0.58198 0.81418 0.067 Uiso calc U R 1
H H84C 1.160191 0.615373 0.854187 0.067 Uiso calc U R 1
N N1 0.1546(2) 0.65881(16) 0.48622(9) 0.0207(7) Uani d . . 1
N N2 0.2310(3) 0.82332(15) 0.52888(9) 0.0203(7) Uani d . . 1
N N3 0.4611(2) 0.72715(16) 0.48602(9) 0.0206(7) Uani d . . 1
N N4 0.7383(2) 0.79474(16) 0.71431(9) 0.0203(7) Uani d . . 1
N N5 0.6539(2) 0.62463(16) 0.74385(9) 0.0206(7) Uani d . . 1
N N6 0.9654(2) 0.68600(16) 0.75097(9) 0.0198(7) Uani d . . 1
Si Si1 0.19096(9) 0.62127(6) 0.44632(3) 0.0255(2) Uani d . . 1
H H1S 0.266(4) 0.667(3) 0.4360(14) 0.045(14) Uiso d . . 1
Si Si2 0.23047(9) 0.78071(5) 0.56966(3) 0.0230(2) Uani d . . 1
H H2S 0.267(3) 0.722(2) 0.5549(12) 0.024(11) Uiso d . . 1
Si Si3 0.48883(9) 0.65742(6) 0.51005(3) 0.0237(2) Uani d . . 1
H H3S 0.373(3) 0.638(2) 0.5175(12) 0.025(11) Uiso d . . 1
Si Si4 0.73667(9) 0.76397(6) 0.67025(3) 0.0242(2) Uani d . . 1
H H4S 0.780(4) 0.696(2) 0.6788(13) 0.039(13) Uiso d . . 1
Si Si5 0.68304(9) 0.57869(6) 0.78182(3) 0.0248(2) Uani d . . 1
H H5S 0.776(3) 0.604(2) 0.7914(11) 0.024(11) Uiso d . . 1
Si Si6 0.98980(9) 0.62005(5) 0.72334(3) 0.0248(2) Uani d . . 1
H H6S 0.885(3) 0.609(2) 0.7161(12) 0.028(12) Uiso d . . 1

loop_
_atom_site_aniso_label
_atom_site_aniso_U_11
_atom_site_aniso_U_22
_atom_site_aniso_U_33
_atom_site_aniso_U_12
_atom_site_aniso_U_13
_atom_site_aniso_U_23
Y1 0.01621(16) 0.01610(16) 0.01982(17) -0.00243(13) 0.00051(12) -0.00029(13)
Y2 0.01602(16) 0.01587(16) 0.02014(17) -0.00003(13) -0.00073(12) 0.00040(12)
C1 0.044(3) 0.063(4) 0.028(2) -0.020(3) -0.004(2) -0.001(2)
C2 0.067(4) 0.032(3) 0.044(3) 0.006(3) 0.006(3) -0.016(2)
C3 0.0163(18) 0.0182(19) 0.025(2) -0.0038(15) 0.0013(15) -0.0043(15)
C4 0.022(2) 0.020(2) 0.041(3) -0.0037(17) -0.0026(18) -0.0045(18)
C5 0.021(2) 0.024(2) 0.053(3) 0.0007(17) -0.002(2) 0.003(2)
C6 0.031(3) 0.046(3) 0.072(4) 0.000(2) -0.016(3) 0.011(3)
C7 0.037(3) 0.030(3) 0.070(4) 0.002(2) 0.004(3) -0.002(2)
C8 0.021(2) 0.026(2) 0.060(3) -0.0016(18) 0.008(2) -0.005(2)
C9 0.029(2) 0.038(3) 0.050(3) -0.007(2) 0.017(2) -0.006(2)
C10 0.035(2) 0.031(2) 0.036(2) -0.008(2) 0.008(2) 0.0022(19)
C11 0.026(2) 0.022(2) 0.028(2) -0.0049(17) 0.0035(17) -0.0039(17)
C12 0.029(2) 0.024(2) 0.031(2) -0.0024(18) 0.0014(18) 0.0062(17)
C13 0.053(3) 0.051(3) 0.040(3) 0.002(3) -0.011(2) 0.009(2)
C14 0.044(3) 0.024(2) 0.070(4) 0.000(2) 0.009(3) -0.001(2)
C15 0.043(3) 0.032(2) 0.030(2) -0.008(2) 0.011(2) -0.0055(19)
C16 0.036(3) 0.059(3) 0.025(2) 0.005(2) -0.002(2) 0.000(2)
C17 0.0189(19) 0.0184(19) 0.027(2) -0.0033(15) -0.0031(16) -0.0005(16)
C18 0.024(2) 0.021(2) 0.034(2) -0.0030(17) 0.0022(18) -0.0013(17)
C19 0.042(3) 0.023(2) 0.035(2) 0.003(2) 0.007(2) -0.0065(18)
C20 0.098(5) 0.038(3) 0.042(3) -0.009(3) -0.006(3) -0.016(2)
C21 0.052(3) 0.061(4) 0.058(4) 0.013(3) 0.024(3) 0.017(3)
C22 0.034(2) 0.023(2) 0.042(3) 0.0028(19) 0.004(2) -0.0050(19)
C23 0.033(2) 0.021(2) 0.048(3) 0.0031(19) -0.002(2) 0.004(2)
C24 0.027(2) 0.024(2) 0.037(2) 0.0002(18) -0.0041(19) 0.0042(18)
C25 0.024(2) 0.018(2) 0.030(2) -0.0007(16) -0.0018(17) 0.0009(16)
C26 0.036(2) 0.027(2) 0.027(2) -0.0028(19) -0.0064(19) 0.0030(17)
C27 0.028(2) 0.022(2) 0.024(2) -0.0017(17) -0.0005(17) 0.0072(16)
C28 0.040(3) 0.035(3) 0.033(2) 0.001(2) 0.007(2) 0.012(2)
C29 0.046(3) 0.052(3) 0.043(3) -0.006(3) -0.012(2) 0.018(2)
C30 0.058(3) 0.036(3) 0.054(3) 0.021(3) 0.015(3) 0.013(2)
C31 0.0182(18) 0.024(2) 0.0215(19) -0.0012(16) -0.0021(15) 0.0032(16)
C32 0.0183(19) 0.032(2) 0.024(2) 0.0004(17) 0.0001(16) 0.0077(17)
C33 0.028(2) 0.040(3) 0.021(2) 0.0001(19) 0.0006(17) -0.0026(18)
C34 0.041(3) 0.055(3) 0.028(2) 0.002(2) -0.011(2) -0.007(2)
C35 0.042(3) 0.046(3) 0.035(3) 0.005(2) 0.007(2) -0.004(2)
C36 0.029(2) 0.044(3) 0.024(2) -0.003(2) 0.0041(18) 0.0068(19)
C37 0.033(2) 0.039(3) 0.037(3) -0.013(2) 0.003(2) 0.015(2)
C38 0.029(2) 0.035(3) 0.036(3) -0.009(2) -0.0039(19) 0.003(2)
C39 0.021(2) 0.028(2) 0.025(2) -0.0010(17) -0.0021(16) 0.0018(17)
C40 0.030(2) 0.028(2) 0.027(2) -0.0095(18) 0.0016(18) -0.0032(18)
C41 0.041(3) 0.047(3) 0.032(2) -0.003(2) -0.009(2) 0.003(2)
C42 0.034(3) 0.038(3) 0.047(3) 0.000(2) -0.008(2) -0.010(2)
C43 0.046(3) 0.032(2) 0.029(2) -0.007(2) -0.011(2) 0.0029(19)
C44 0.035(3) 0.066(4) 0.031(3) 0.006(2) 0.008(2) 0.010(2)
C45 0.0180(19) 0.0175(19) 0.029(2) -0.0027(15) 0.0015(16) -0.0019(16)
C46 0.028(2) 0.020(2) 0.039(2) 0.0029(17) -0.0042(19) -0.0009(18)
C47 0.043(3) 0.021(2) 0.041(3) 0.0031(19) -0.015(2) 0.0039(19)
C48 0.123(6) 0.038(3) 0.045(3) -0.022(4) -0.014(4) 0.014(3)
C49 0.052(3) 0.051(4) 0.082(4) 0.017(3) -0.035(3) -0.016(3)
C50 0.043(3) 0.027(2) 0.055(3) 0.013(2) -0.013(2) -0.006(2)
C51 0.052(3) 0.032(3) 0.057(3) 0.016(2) -0.006(3) -0.017(2)
C52 0.042(3) 0.032(3) 0.034(2) 0.007(2) -0.001(2) -0.012(2)
C53 0.023(2) 0.025(2) 0.029(2) 0.0011(17) 0.0011(17) -0.0043(17)
C54 0.029(2) 0.024(2) 0.026(2) 0.0023(18) 0.0052(18) -0.0007(17)
C55 0.039(3) 0.035(3) 0.025(2) -0.003(2) 0.0024(19) -0.0068(19)
C56 0.037(3) 0.037(3) 0.032(2) -0.002(2) -0.008(2) -0.007(2)
C57 0.064(4) 0.028(3) 0.045(3) 0.009(2) -0.002(3) 0.009(2)
C58 0.046(3) 0.034(3) 0.028(2) -0.011(2) 0.002(2) 0.0022(19)
C59 0.0176(18) 0.0159(18) 0.024(2) -0.0047(15) -0.0012(15) 0.0015(15)
C60 0.023(2) 0.023(2) 0.033(2) -0.0004(17) -0.0005(17) 0.0038(17)
C61 0.019(2) 0.028(2) 0.041(3) 0.0044(17) 0.0025(18) -0.0018(19)
C62 0.032(2) 0.030(3) 0.063(3) 0.002(2) 0.004(2) -0.002(2)
C63 0.030(3) 0.047(3) 0.052(3) 0.001(2) 0.009(2) -0.004(2)
C64 0.026(2) 0.032(2) 0.045(3) 0.0004(19) -0.006(2) 0.003(2)
C65 0.034(3) 0.045(3) 0.037(3) -0.008(2) -0.016(2) 0.006(2)
C66 0.043(3) 0.033(2) 0.029(2) -0.009(2) -0.008(2) -0.0029(19)
C67 0.032(2) 0.021(2) 0.026(2) -0.0041(18) -0.0031(18) 0.0018(17)
C68 0.043(3) 0.027(2) 0.034(2) 0.003(2) -0.004(2) -0.0110(19)
C69 0.062(4) 0.053(3) 0.036(3) 0.009(3) 0.010(3) -0.018(2)
C70 0.079(4) 0.031(3) 0.074(4) 0.009(3) -0.015(3) -0.015(3)
C71 0.074(4) 0.029(3) 0.059(4) 0.019(3) -0.005(3) -0.003(2)
C72 0.051(3) 0.049(3) 0.053(3) -0.008(3) 0.020(3) -0.019(3)
C73 0.0129(17) 0.023(2) 0.025(2) 0.0020(15) -0.0014(15) -0.0028(16)
C74 0.028(2) 0.024(2) 0.028(2) -0.0031(18) -0.0027(18) 0.0052(17)
C75 0.040(3) 0.038(3) 0.031(2) 0.003(2) 0.005(2) 0.006(2)
C76 0.029(2) 0.027(2) 0.041(3) 0.0009(19) -0.0003(19) 0.0101(19)
C77 0.0192(19) 0.026(2) 0.025(2) 0.0005(16) -0.0017(16) 0.0014(16)
C78 0.029(2) 0.024(2) 0.034(2) -0.0066(18) -0.0005(18) -0.0038(18)
C79 0.030(2) 0.035(3) 0.035(2) -0.005(2) -0.0070(19) -0.010(2)
C80 0.026(2) 0.041(3) 0.024(2) 0.0027(19) -0.0048(17) -0.0017(18)
C81 0.0195(19) 0.027(2) 0.028(2) 0.0036(17) 0.0018(17) -0.0008(17)
C82 0.032(2) 0.034(2) 0.029(2) -0.0002(19) -0.0052(19) 0.0092(19)
C83 0.042(3) 0.058(3) 0.037(3) -0.002(3) 0.006(2) 0.016(2)
C84 0.050(3) 0.040(3) 0.044(3) 0.007(2) -0.008(2) 0.014(2)
N1 0.0168(16) 0.0206(17) 0.0246(17) -0.0029(13) -0.0008(13) -0.0006(13)
N2 0.0241(17) 0.0153(16) 0.0216(16) -0.0016(13) 0.0004(13) 0.0012(13)
N3 0.0181(16) 0.0222(17) 0.0214(16) -0.0025(13) 0.0021(13) -0.0001(13)
N4 0.0198(16) 0.0181(16) 0.0229(17) 0.0003(13) -0.0001(13) -0.0018(13)
N5 0.0188(16) 0.0206(17) 0.0225(17) -0.0009(13) -0.0031(13) 0.0010(13)
N6 0.0149(15) 0.0196(17) 0.0248(17) 0.0000(13) -0.0027(13) 0.0017(13)
Si1 0.0278(6) 0.0246(6) 0.0243(6) -0.0073(5) 0.0014(5) -0.0043(4)
Si2 0.0269(6) 0.0228(6) 0.0192(5) 0.0005(4) 0.0023(4) 0.0004(4)
Si3 0.0199(5) 0.0246(6) 0.0268(6) 0.0007(4) 0.0009(4) 0.0057(4)
Si4 0.0296(6) 0.0234(6) 0.0195(5) 0.0025(5) -0.0007(4) -0.0001(4)
Si5 0.0260(6) 0.0218(6) 0.0266(6) -0.0027(5) -0.0024(5) 0.0036(4)
Si6 0.0208(5) 0.0208(6) 0.0327(6) 0.0014(4) 0.0012(5) -0.0035(5)

loop_
_atom_type_symbol
_atom_type_description
_atom_type_scat_dispersion_real
_atom_type_scat_dispersion_imag
_atom_type_scat_source
C C 0.0181 0.0091 'International Tables Vol C Tables 4.2.6.8 and 6.1.1.4'
H H 0.0000 0.0000 'International Tables Vol C Tables 4.2.6.8 and 6.1.1.4'
N N 0.0311 0.0180 'International Tables Vol C Tables 4.2.6.8 and 6.1.1.4'
Si Si 0.2541 0.3302 'International Tables Vol C Tables 4.2.6.8 and 6.1.1.4'
Y Y -0.2670 2.0244 'International Tables Vol C Tables 4.2.6.8 and 6.1.1.4'

loop_
_geom_angle_atom_site_label_1
_geom_angle_atom_site_label_2
_geom_angle_atom_site_label_3
_geom_angle
N1 Y1 N3 130.04(12)
N1 Y1 N2 113.42(12)
N3 Y1 N2 114.15(12)
N1 Y1 H27A 145.0(10)
N3 Y1 H27A 72.9(10)
N2 Y1 H27A 63.5(9)
N1 Y1 H1S 57.7(12)
N3 Y1 H1S 86.4(12)
N2 Y1 H1S 150.4(12)
H27A Y1 H1S 106.3(15)
N1 Y1 H2S 88.0(11)
N3 Y1 H2S 102.1(11)
N2 Y1 H2S 61.0(11)
H27A Y1 H2S 115.2(14)
H1S Y1 H2S 138.3(16)
N1 Y1 H3S 79.1(10)
N3 Y1 H3S 61.9(10)
N2 Y1 H3S 124.7(10)
H27A Y1 H3S 133.2(14)
H1S Y1 H3S 83.3(15)
H2S Y1 H3S 66.2(15)
N5 Y2 N6 131.18(12)
N5 Y2 N4 112.47(11)
N6 Y2 N4 115.03(11)
N5 Y2 H54A 139.6(12)
N6 Y2 H54A 75.8(12)
N4 Y2 H54A 61.7(12)
N5 Y2 H4S 89.7(12)
N6 Y2 H4S 100.6(12)
N4 Y2 H4S 64.5(12)
H54A Y2 H4S 117.2(17)
N5 Y2 H6S 83.8(11)
N6 Y2 H6S 57.9(11)
N4 Y2 H6S 128.7(11)
H54A Y2 H6S 132.9(16)
H4S Y2 H6S 67.5(16)
Si1 C1 H1A 109.5
Si1 C1 H1B 109.5
H1A C1 H1B 109.5
Si1 C1 H1C 109.5
H1A C1 H1C 109.5
H1B C1 H1C 109.5
Si1 C2 H2A 109.5
Si1 C2 H2B 109.5
H2A C2 H2B 109.5
Si1 C2 H2C 109.5
H2A C2 H2C 109.5
H2B C2 H2C 109.5
N1 C3 C11 120.8(3)
N1 C3 C4 120.5(4)
C11 C3 C4 118.7(4)
C8 C4 C3 119.4(4)
C8 C4 C5 118.6(4)
C3 C4 C5 121.9(4)
C4 C5 C7 112.2(4)
C4 C5 C6 111.6(4)
C7 C5 C6 110.6(4)
C4 C5 H5A 107.4
C7 C5 H5A 107.4
C6 C5 H5A 107.4
C5 C6 H6A 109.5
C5 C6 H6B 109.5
H6A C6 H6B 109.5
C5 C6 H6C 109.5
H6A C6 H6C 109.5
H6B C6 H6C 109.5
C5 C7 H7A 109.5
C5 C7 H7B 109.5
H7A C7 H7B 109.5
C5 C7 H7C 109.5
H7A C7 H7C 109.5
H7B C7 H7C 109.5
C9 C8 C4 121.7(4)
C9 C8 H8A 119.2
C4 C8 H8A 119.2
C8 C9 C10 119.3(4)
C8 C9 H9A 120.3
C10 C9 H9A 120.3
C9 C10 C11 121.7(4)
C9 C10 H10A 119.2
C11 C10 H10A 119.2
C10 C11 C3 119.1(4)
C10 C11 C12 118.8(4)
C3 C11 C12 122.1(4)
C11 C12 C13 113.2(4)
C11 C12 C14 111.1(4)
C13 C12 C14 110.2(4)
C11 C12 H12A 107.4
C13 C12 H12A 107.4
C14 C12 H12A 107.4
C12 C13 H13A 109.5
C12 C13 H13B 109.5
H13A C13 H13B 109.5
C12 C13 H13C 109.5
H13A C13 H13C 109.5
H13B C13 H13C 109.5
C12 C14 H14A 109.5
C12 C14 H14B 109.5
H14A C14 H14B 109.5
C12 C14 H14C 109.5
H14A C14 H14C 109.5
H14B C14 H14C 109.5
Si2 C15 H15A 109.5
Si2 C15 H15B 109.5
H15A C15 H15B 109.5
Si2 C15 H15C 109.5
H15A C15 H15C 109.5
H15B C15 H15C 109.5
Si2 C16 H16A 109.5
Si2 C16 H16B 109.5
H16A C16 H16B 109.5
Si2 C16 H16C 109.5
H16A C16 H16C 109.5
H16B C16 H16C 109.5
N2 C17 C18 125.0(4)
N2 C17 C25 117.8(3)
C18 C17 C25 117.2(4)
C22 C18 C17 119.2(4)
C22 C18 C19 116.7(4)
C17 C18 C19 124.1(4)
C18 C19 C20 111.8(4)
C18 C19 C21 111.9(4)
C20 C19 C21 111.0(5)
C18 C19 H19A 107.3
C20 C19 H19A 107.3
C21 C19 H19A 107.3
C19 C20 H20A 109.5
C19 C20 H20B 109.5
H20A C20 H20B 109.5
C19 C20 H20C 109.5
H20A C20 H20C 109.5
H20B C20 H20C 109.5
C19 C21 H21A 109.5
C19 C21 H21B 109.5
H21A C21 H21B 109.5
C19 C21 H21C 109.5
H21A C21 H21C 109.5
H21B C21 H21C 109.5
C23 C22 C18 123.0(4)
C23 C22 H22A 118.5
C18 C22 H22A 118.5
C22 C23 C24 118.4(4)
C22 C23 H23A 120.8
C24 C23 H23A 120.8
C23 C24 C25 121.3(4)
C23 C24 H24A 119.4
C25 C24 H24A 119.4
C24 C25 C17 120.7(4)
C24 C25 C27 119.2(4)
C17 C25 C27 120.1(3)
C27 C26 H26A 109.5
C27 C26 H26B 109.5
H26A C26 H26B 109.5
C27 C26 H26C 109.5
H26A C26 H26C 109.5
H26B C26 H26C 109.5
C25 C27 C28 115.6(4)
C25 C27 C26 109.5(3)
C28 C27 C26 110.0(4)
C25 C27 H27A 103.(2)
C28 C27 H27A 107.(2)
C26 C27 H27A 111.(2)
C27 C28 H28A 109.5
C27 C28 H28B 109.5
H28A C28 H28B 109.5
C27 C28 H28C 109.5
H28A C28 H28C 109.5
H28B C28 H28C 109.5
Si3 C29 H29A 109.5
Si3 C29 H29B 109.5
H29A C29 H29B 109.5
Si3 C29 H29C 109.5
H29A C29 H29C 109.5
H29B C29 H29C 109.5
Si3 C30 H30A 109.5
Si3 C30 H30B 109.5
H30A C30 H30B 109.5
Si3 C30 H30C 109.5
H30A C30 H30C 109.5
H30B C30 H30C 109.5
C32 C31 C39 119.3(4)
C32 C31 N3 119.8(3)
C39 C31 N3 120.9(3)
C36 C32 C31 119.0(4)
C36 C32 C33 118.7(4)
C31 C32 C33 122.4(4)
C32 C33 C35 111.6(4)
C32 C33 C34 111.6(4)
C35 C33 C34 110.0(4)
C32 C33 H33A 107.8
C35 C33 H33A 107.8
C34 C33 H33A 107.8
C33 C34 H34A 109.5
C33 C34 H34B 109.5
H34A C34 H34B 109.5
C33 C34 H34C 109.5
H34A C34 H34C 109.5
H34B C34 H34C 109.5
C33 C35 H35A 109.5
C33 C35 H35B 109.5
H35A C35 H35B 109.5
C33 C35 H35C 109.5
H35A C35 H35C 109.5
H35B C35 H35C 109.5
C37 C36 C32 121.6(4)
C37 C36 H36A 119.2
C32 C36 H36A 119.2
C36 C37 C38 119.7(4)
C36 C37 H37A 120.2
C38 C37 H37A 120.2
C37 C38 C39 121.4(4)
C37 C38 H38A 119.3
C39 C38 H38A 119.3
C38 C39 C31 119.1(4)
C38 C39 C40 118.4(4)
C31 C39 C40 122.5(4)
C39 C40 C41 110.5(4)
C39 C40 C42 113.1(4)
C41 C40 C42 109.5(4)
C39 C40 H40A 107.9
C41 C40 H40A 107.9
C42 C40 H40A 107.9
C40 C41 H41A 109.5
C40 C41 H41B 109.5
H41A C41 H41B 109.5
C40 C41 H41C 109.5
H41A C41 H41C 109.5
H41B C41 H41C 109.5
C40 C42 H42A 109.5
C40 C42 H42B 109.5
H42A C42 H42B 109.5
C40 C42 H42C 109.5
H42A C42 H42C 109.5
H42B C42 H42C 109.5
Si4 C43 H43A 109.5
Si4 C43 H43B 109.5
H43A C43 H43B 109.5
Si4 C43 H43C 109.5
H43A C43 H43C 109.5
H43B C43 H43C 109.5
Si4 C44 H44A 109.5
Si4 C44 H44B 109.5
H44A C44 H44B 109.5
Si4 C44 H44C 109.5
H44A C44 H44C 109.5
H44B C44 H44C 109.5
N4 C45 C46 125.5(4)
N4 C45 C53 117.6(3)
C46 C45 C53 116.8(4)
C50 C46 C45 119.8(4)
C50 C46 C47 116.1(4)
C45 C46 C47 124.1(4)
C46 C47 C48 111.9(4)
C46 C47 C49 112.2(5)
C48 C47 C49 111.6(5)
C46 C47 H47A 106.9
C48 C47 H47A 106.9
C49 C47 H47A 106.9
C47 C48 H48A 109.5
C47 C48 H48B 109.5
H48A C48 H48B 109.5
C47 C48 H48C 109.5
H48A C48 H48C 109.5
H48B C48 H48C 109.5
C47 C49 H49A 109.5
C47 C49 H49B 109.5
H49A C49 H49B 109.5
C47 C49 H49C 109.5
H49A C49 H49C 109.5
H49B C49 H49C 109.5
C51 C50 C46 122.5(5)
C51 C50 H50A 118.7
C46 C50 H50A 118.7
C50 C51 C52 118.7(4)
C50 C51 H51A 120.7
C52 C51 H51A 120.7
C51 C52 C53 121.4(4)
C51 C52 H52A 119.3
C53 C52 H52A 119.3
C52 C53 C45 120.7(4)
C52 C53 C54 119.9(4)
C45 C53 C54 119.4(4)
C53 C54 C55 110.6(4)
C53 C54 C56 115.1(4)
C55 C54 C56 109.4(4)
C53 C54 H54A 101.(3)
C55 C54 H54A 110.(3)
C56 C54 H54A 110.(3)
C54 C55 H55A 109.5
C54 C55 H55B 109.5
H55A C55 H55B 109.5
C54 C55 H55C 109.5
H55A C55 H55C 109.5
H55B C55 H55C 109.5
C54 C56 H56A 109.5
C54 C56 H56B 109.5
H56A C56 H56B 109.5
C54 C56 H56C 109.5
H56A C56 H56C 109.5
H56B C56 H56C 109.5
Si5 C57 H57A 109.5
Si5 C57 H57B 109.5
H57A C57 H57B 109.5
Si5 C57 H57C 109.5
H57A C57 H57C 109.5
H57B C57 H57C 109.5
Si5 C58 H58A 109.5
Si5 C58 H58B 109.5
H58A C58 H58B 109.5
Si5 C58 H58C 109.5
H58A C58 H58C 109.5
H58B C58 H58C 109.5
N5 C59 C67 120.8(3)
N5 C59 C60 120.9(3)
C67 C59 C60 118.2(4)
C64 C60 C59 119.6(4)
C64 C60 C61 119.0(4)
C59 C60 C61 121.5(4)
C60 C61 C63 111.3(4)
C60 C61 C62 112.5(4)
C63 C61 C62 110.5(4)
C60 C61 H61A 107.4
C63 C61 H61A 107.4
C62 C61 H61A 107.4
C61 C62 H62A 109.5
C61 C62 H62B 109.5
H62A C62 H62B 109.5
C61 C62 H62C 109.5
H62A C62 H62C 109.5
H62B C62 H62C 109.5
C61 C63 H63A 109.5
C61 C63 H63B 109.5
H63A C63 H63B 109.5
C61 C63 H63C 109.5
H63A C63 H63C 109.5
H63B C63 H63C 109.5
C65 C64 C60 122.4(4)
C65 C64 H64A 118.8
C60 C64 H64A 118.8
C64 C65 C66 118.5(4)
C64 C65 H65A 120.7
C66 C65 H65A 120.7
C65 C66 C67 122.3(4)
C65 C66 H66A 118.9
C67 C66 H66A 118.9
C66 C67 C59 118.9(4)
C66 C67 C68 119.1(4)
C59 C67 C68 121.9(4)
C67 C68 C70 111.8(4)
C67 C68 C69 111.9(4)
C70 C68 C69 110.5(4)
C67 C68 H68A 107.5
C70 C68 H68A 107.5
C69 C68 H68A 107.5
C68 C69 H69A 109.5
C68 C69 H69B 109.5
H69A C69 H69B 109.5
C68 C69 H69C 109.5
H69A C69 H69C 109.5
H69B C69 H69C 109.5
C68 C70 H70A 109.5
C68 C70 H70B 109.5
H70A C70 H70B 109.5
C68 C70 H70C 109.5
H70A C70 H70C 109.5
H70B C70 H70C 109.5
Si6 C71 H71A 109.5
Si6 C71 H71B 109.5
H71A C71 H71B 109.5
Si6 C71 H71C 109.5
H71A C71 H71C 109.5
H71B C71 H71C 109.5
Si6 C72 H72A 109.5
Si6 C72 H72B 109.5
H72A C72 H72B 109.5
Si6 C72 H72C 109.5
H72A C72 H72C 109.5
H72B C72 H72C 109.5
C81 C73 C77 119.0(4)
C81 C73 N6 120.5(4)
C77 C73 N6 120.4(3)
C77 C74 C75 111.8(3)
C77 C74 C76 111.8(4)
C75 C74 C76 109.2(4)
C77 C74 H74A 108.0
C75 C74 H74A 108.0
C76 C74 H74A 108.0
C74 C75 H75A 109.5
C74 C75 H75B 109.5
H75A C75 H75B 109.5
C74 C75 H75C 109.5
H75A C75 H75C 109.5
H75B C75 H75C 109.5
C74 C76 H76A 109.5
C74 C76 H76B 109.5
H76A C76 H76B 109.5
C74 C76 H76C 109.5
H76A C76 H76C 109.5
H76B C76 H76C 109.5
C78 C77 C73 119.3(4)
C78 C77 C74 118.1(4)
C73 C77 C74 122.7(4)
C79 C78 C77 121.6(4)
C79 C78 H78A 119.2
C77 C78 H78A 119.2
C80 C79 C78 119.1(4)
C80 C79 H79A 120.4
C78 C79 H79A 120.4
C79 C80 C81 121.8(4)
C79 C80 H80A 119.1
C81 C80 H80A 119.1
C80 C81 C73 119.2(4)
C80 C81 C82 118.4(4)
C73 C81 C82 122.4(4)
C81 C82 C84 111.6(4)
C81 C82 C83 111.7(4)
C84 C82 C83 110.2(4)
C81 C82 H82A 107.7
C84 C82 H82A 107.7
C83 C82 H82A 107.7
C82 C83 H83A 109.5
C82 C83 H83B 109.5
H83A C83 H83B 109.5
C82 C83 H83C 109.5
H83A C83 H83C 109.5
H83B C83 H83C 109.5
C82 C84 H84A 109.5
C82 C84 H84B 109.5
H84A C84 H84B 109.5
C82 C84 H84C 109.5
H84A C84 H84C 109.5
H84B C84 H84C 109.5
C3 N1 Si1 129.1(3)
C3 N1 Y1 128.5(2)
Si1 N1 Y1 102.38(15)
C17 N2 Si2 133.2(3)
C17 N2 Y1 131.8(3)
Si2 N2 Y1 94.95(14)
C31 N3 Si3 127.9(3)
C31 N3 Y1 130.7(2)
Si3 N3 Y1 101.38(15)
C45 N4 Si4 132.1(3)
C45 N4 Y2 132.7(3)
Si4 N4 Y2 95.21(14)
C59 N5 Si5 128.2(3)
C59 N5 Y2 128.2(2)
Si5 N5 Y2 103.62(15)
C73 N6 Si6 128.2(3)
C73 N6 Y2 131.4(2)
Si6 N6 Y2 100.35(15)
N1 Si1 C2 118.8(2)
N1 Si1 C1 117.4(2)
C2 Si1 C1 108.3(3)
N1 Si1 H1S 97.(2)
C2 Si1 H1S 110.(2)
C1 Si1 H1S 103.(2)
N2 Si2 C16 118.5(2)
N2 Si2 C15 120.7(2)
C16 Si2 C15 111.8(2)
N2 Si2 H2S 95.9(17)
C16 Si2 H2S 103.8(17)
C15 Si2 H2S 100.9(18)
N3 Si3 C30 119.0(2)
N3 Si3 C29 118.2(2)
C30 Si3 C29 106.5(3)
N3 Si3 H3S 96.4(16)
C30 Si3 H3S 108.9(16)
C29 Si3 H3S 106.4(16)
N4 Si4 C43 120.6(2)
N4 Si4 C44 119.2(2)
C43 Si4 C44 111.6(2)
N4 Si4 H4S 98.0(18)
C43 Si4 H4S 100.8(19)
C44 Si4 H4S 100.7(18)
N5 Si5 C58 117.7(2)
N5 Si5 C57 117.8(2)
C58 Si5 C57 108.5(2)
N5 Si5 H5S 100.3(18)
C58 Si5 H5S 104.9(18)
C57 Si5 H5S 105.6(19)
N6 Si6 C72 117.8(2)
N6 Si6 C71 119.3(2)
C72 Si6 C71 108.1(3)
N6 Si6 H6S 93.9(19)
C72 Si6 H6S 110.2(18)
C71 Si6 H6S 105.5(19)

loop_
_geom_bond_atom_site_label_1
_geom_bond_atom_site_label_2
_geom_bond_distance
Y1 N1 2.247(3)
Y1 N3 2.251(3)
Y1 N2 2.293(3)
Y1 H27A 2.37(4)
Y1 H1S 2.50(5)
Y1 H2S 2.24(4)
Y1 H3S 2.42(4)
Y2 N5 2.247(3)
Y2 N6 2.252(3)
Y2 N4 2.283(3)
Y2 H54A 2.41(5)
Y2 H4S 2.27(5)
Y2 H6S 2.37(4)
C1 Si1 1.854(5)
C1 H1A 0.98
C1 H1B 0.98
C1 H1C 0.98
C2 Si1 1.852(5)
C2 H2A 0.98
C2 H2B 0.98
C2 H2C 0.98
C3 N1 1.417(5)
C3 C11 1.419(6)
C3 C4 1.425(6)
C4 C8 1.388(6)
C4 C5 1.515(6)
C5 C7 1.531(7)
C5 C6 1.535(7)
C5 H5A 1.0
C6 H6A 0.98
C6 H6B 0.98
C6 H6C 0.98
C7 H7A 0.98
C7 H7B 0.98
C7 H7C 0.98
C8 C9 1.379(7)
C8 H8A 0.95
C9 C10 1.381(7)
C9 H9A 0.95
C10 C11 1.397(6)
C10 H10A 0.95
C11 C12 1.509(6)
C12 C13 1.530(7)
C12 C14 1.534(6)
C12 H12A 1.0
C13 H13A 0.98
C13 H13B 0.98
C13 H13C 0.98
C14 H14A 0.98
C14 H14B 0.98
C14 H14C 0.98
C15 Si2 1.864(5)
C15 H15A 0.98
C15 H15B 0.98
C15 H15C 0.98
C16 Si2 1.860(5)
C16 H16A 0.98
C16 H16B 0.98
C16 H16C 0.98
C17 N2 1.413(5)
C17 C18 1.425(6)
C17 C25 1.428(6)
C18 C22 1.398(6)
C18 C19 1.513(6)
C19 C20 1.526(7)
C19 C21 1.546(7)
C19 H19A 1.0
C20 H20A 0.98
C20 H20B 0.98
C20 H20C 0.98
C21 H21A 0.98
C21 H21B 0.98
C21 H21C 0.98
C22 C23 1.369(7)
C22 H22A 0.95
C23 C24 1.386(6)
C23 H23A 0.95
C24 C25 1.391(6)
C24 H24A 0.95
C25 C27 1.513(6)
C26 C27 1.546(6)
C26 H26A 0.98
C26 H26B 0.98
C26 H26C 0.98
C27 C28 1.530(6)
C27 H27A 1.04(4)
C28 H28A 0.98
C28 H28B 0.98
C28 H28C 0.98
C29 Si3 1.863(5)
C29 H29A 0.98
C29 H29B 0.98
C29 H29C 0.98
C30 Si3 1.853(5)
C30 H30A 0.98
C30 H30B 0.98
C30 H30C 0.98
C31 C32 1.417(6)
C31 C39 1.418(6)
C31 N3 1.431(5)
C32 C36 1.396(6)
C32 C33 1.521(6)
C33 C35 1.530(6)
C33 C34 1.544(6)
C33 H33A 1.0
C34 H34A 0.98
C34 H34B 0.98
C34 H34C 0.98
C35 H35A 0.98
C35 H35B 0.98
C35 H35C 0.98
C36 C37 1.374(7)
C36 H36A 0.95
C37 C38 1.381(7)
C37 H37A 0.95
C38 C39 1.393(6)
C38 H38A 0.95
C39 C40 1.524(6)
C40 C41 1.541(6)
C40 C42 1.543(6)
C40 H40A 1.0
C41 H41A 0.98
C41 H41B 0.98
C41 H41C 0.98
C42 H42A 0.98
C42 H42B 0.98
C42 H42C 0.98
C43 Si4 1.858(5)
C43 H43A 0.98
C43 H43B 0.98
C43 H43C 0.98
C44 Si4 1.864(5)
C44 H44A 0.98
C44 H44B 0.98
C44 H44C 0.98
C45 N4 1.410(5)
C45 C46 1.417(6)
C45 C53 1.431(6)
C46 C50 1.398(6)
C46 C47 1.515(6)
C47 C48 1.521(7)
C47 C49 1.532(7)
C47 H47A 1.0
C48 H48A 0.98
C48 H48B 0.98
C48 H48C 0.98
C49 H49A 0.98
C49 H49B 0.98
C49 H49C 0.98
C50 C51 1.372(7)
C50 H50A 0.95
C51 C52 1.374(7)
C51 H51A 0.95
C52 C53 1.394(6)
C52 H52A 0.95
C53 C54 1.506(6)
C54 C55 1.525(6)
C54 C56 1.541(6)
C54 H54A 0.92(5)
C55 H55A 0.98
C55 H55B 0.98
C55 H55C 0.98
C56 H56A 0.98
C56 H56B 0.98
C56 H56C 0.98
C57 Si5 1.869(5)
C57 H57A 0.98
C57 H57B 0.98
C57 H57C 0.98
C58 Si5 1.868(5)
C58 H58A 0.98
C58 H58B 0.98
C58 H58C 0.98
C59 N5 1.419(5)
C59 C67 1.425(6)
C59 C60 1.426(6)
C60 C64 1.382(6)
C60 C61 1.512(6)
C61 C63 1.533(6)
C61 C62 1.533(6)
C61 H61A 1.0
C62 H62A 0.98
C62 H62B 0.98
C62 H62C 0.98
C63 H63A 0.98
C63 H63B 0.98
C63 H63C 0.98
C64 C65 1.370(7)
C64 H64A 0.95
C65 C66 1.385(7)
C65 H65A 0.95
C66 C67 1.391(6)
C66 H66A 0.95
C67 C68 1.508(6)
C68 C70 1.527(7)
C68 C69 1.533(7)
C68 H68A 1.0
C69 H69A 0.98
C69 H69B 0.98
C69 H69C 0.98
C70 H70A 0.98
C70 H70B 0.98
C70 H70C 0.98
C71 Si6 1.860(5)
C71 H71A 0.98
C71 H71B 0.98
C71 H71C 0.98
C72 Si6 1.857(5)
C72 H72A 0.98
C72 H72B 0.98
C72 H72C 0.98
C73 C81 1.414(6)
C73 C77 1.420(6)
C73 N6 1.421(5)
C74 C77 1.529(6)
C74 C75 1.529(6)
C74 C76 1.541(6)
C74 H74A 1.0
C75 H75A 0.98
C75 H75B 0.98
C75 H75C 0.98
C76 H76A 0.98
C76 H76B 0.98
C76 H76C 0.98
C77 C78 1.397(6)
C78 C79 1.380(6)
C78 H78A 0.95
C79 C80 1.378(7)
C79 H79A 0.95
C80 C81 1.399(6)
C80 H80A 0.95
C81 C82 1.516(6)
C82 C84 1.529(6)
C82 C83 1.537(7)
C82 H82A 1.0
C83 H83A 0.98
C83 H83B 0.98
C83 H83C 0.98
C84 H84A 0.98
C84 H84B 0.98
C84 H84C 0.98
N1 Si1 1.694(3)
N2 Si2 1.706(3)
N3 Si3 1.694(3)
N4 Si4 1.707(3)
N5 Si5 1.694(3)
N6 Si6 1.698(3)
Si1 H1S 1.38(5)
Si2 H2S 1.38(4)
Si3 H3S 1.53(4)
Si4 H4S 1.51(5)
Si5 H5S 1.31(4)
Si6 H6S 1.35(4)
